data_1552959
loop_
_publ_author_name
'Wang, Xin-Yu'
'Yao, Xu'
'Huang, Qiang'
'Li, Yu-Xin'
'An, Guang-Hui'
'Li, Guang-Ming'

_publ_section_title
;
 Triple-Wavelength-Region Luminescence Sensing Based on a Color-Tunable
 Emitting Lanthanide Metal Organic Framework.
;
_journal_issue 11
_journal_name_full 'Analytical chemistry'
_journal_page_first 6675
_journal_page_last 6682
_journal_paper_doi 10.1021/acs.analchem.8b00494
_journal_volume 90
_journal_year 2018
_chemical_formula_moiety 'C22 H23 Eu N2 O9'
_chemical_formula_sum 'C22 H23 Eu N2 O9'
_chemical_formula_weight 611.39
_space_group_crystal_system monoclinic
_space_group_IT_number 15
_space_group_name_Hall '-C 2yc'
_space_group_name_H-M_alt 'C 1 2/c 1'
_atom_sites_solution_hydrogens geom
_audit_creation_date 2018-01-19
_audit_creation_method
;
Olex2 1.2
(compiled 2017.08.10 svn.r3458 for OlexSys, GUI svn.r5381)
;
_cell_angle_alpha 90.000(5)
_cell_angle_beta 100.684(5)
_cell_angle_gamma 90.000(5)
_cell_formula_units_Z 8
_cell_length_a 28.220(5)
_cell_length_b 14.540(5)
_cell_length_c 13.394(5)
_cell_measurement_reflns_used 8929
_cell_measurement_temperature 293(2)
_cell_measurement_theta_max 29.6522
_cell_measurement_theta_min 3.0892
_cell_volume 5401(3)
_computing_molecular_graphics 'Olex2 (Dolomanov et al., 2009)'
_computing_publication_material 'Olex2 (Dolomanov et al., 2009)'
_computing_structure_refinement 'ShelXL (Sheldrick, 2015)'
_diffrn_ambient_temperature 293(2)
_diffrn_measured_fraction_theta_full 0.998
_diffrn_measured_fraction_theta_max 0.998
_diffrn_measurement_device_type MoK\a
_diffrn_measurement_method 'phi and omega scans'
_diffrn_radiation_monochromator graphite
_diffrn_radiation_type MoK\a
_diffrn_radiation_wavelength 0.71069
_diffrn_reflns_av_R_equivalents 0.0320
_diffrn_reflns_av_unetI/netI 0.0362
_diffrn_reflns_Laue_measured_fraction_full 0.998
_diffrn_reflns_Laue_measured_fraction_max 0.998
_diffrn_reflns_limit_h_max 33
_diffrn_reflns_limit_h_min -30
_diffrn_reflns_limit_k_max 17
_diffrn_reflns_limit_k_min -17
_diffrn_reflns_limit_l_max 15
_diffrn_reflns_limit_l_min -15
_diffrn_reflns_number 19253
_diffrn_reflns_point_group_measured_fraction_full 0.998
_diffrn_reflns_point_group_measured_fraction_max 0.998
_diffrn_reflns_theta_full 24.998
_diffrn_reflns_theta_max 24.998
_diffrn_reflns_theta_min 3.095
_exptl_absorpt_coefficient_mu 2.370
_exptl_absorpt_correction_T_max 0.608
_exptl_absorpt_correction_T_min 0.558
_exptl_absorpt_correction_type multi-scan
_exptl_crystal_colour colourless
_exptl_crystal_colour_primary colourless
_exptl_crystal_density_diffrn 1.504
_exptl_crystal_description block
_exptl_crystal_F_000 2432
_exptl_crystal_size_max 0.25
_exptl_crystal_size_mid 0.23
_exptl_crystal_size_min 0.21
_refine_diff_density_max 4.139
_refine_diff_density_min -2.135
_refine_diff_density_rms 0.145
_refine_ls_extinction_method none
_refine_ls_goodness_of_fit_ref 1.063
_refine_ls_hydrogen_treatment constr
_refine_ls_matrix_type full
_refine_ls_number_parameters 311
_refine_ls_number_reflns 4749
_refine_ls_number_restraints 80
_refine_ls_restrained_S_all 1.063
_refine_ls_R_factor_all 0.0491
_refine_ls_R_factor_gt 0.0449
_refine_ls_shift/su_max 0.001
_refine_ls_shift/su_mean 0.000
_refine_ls_structure_factor_coef Fsqd
_refine_ls_weighting_details 'w=1/[\s^2^(Fo^2^)+(0.0385P)^2^+103.4401P] where P=(Fo^2^+2Fc^2^)/3'
_refine_ls_weighting_scheme calc
_refine_ls_wR_factor_gt 0.1084
_refine_ls_wR_factor_ref 0.1119
_reflns_Friedel_coverage 0.000
_reflns_number_gt 4348
_reflns_number_total 4749
_reflns_threshold_expression 'I > 2\s(I)'
_cod_data_source_file 2-eu_sq.cif
_cod_data_source_block 2-eu_sq
_cod_database_code 1552959
_shelx_shelxl_version_number 2016/6
_shelx_space_group_comment
;
The symmetry employed for this shelxl refinement is uniquely defined
by the following loop, which should always be used as a source of
symmetry information in preference to the above space-group names.
They are only intended as comments.
;
_shelx_estimated_absorpt_t_max 0.636
_shelx_estimated_absorpt_t_min 0.589
_olex2_refinement_description
;
1. Fixed Uiso
 At 1.2 times of:
  All C(H) groups, All C(H,H) groups
 At 1.5 times of:
  All C(H,H,H) groups
2. Restrained distances
 C21-N2
 1.45 with sigma of 0.02
 C20-N2
 1.45 with sigma of 0.02
 N2-C19
 1.369 with sigma of 0.02
 C21-C20
 2.511 with sigma of 0.04
 C21-C19
 2.442 with sigma of 0.04
 C19-C20
 2.422 with sigma of 0.04
3. Rigid bond restraints
 O8, N2, C20, C19, C21
 with sigma for 1-2 distances of 0.01 and sigma for 1-3 distances of 0.01
4. Uiso/Uaniso restraints and constraints
O8 \\sim N2 \\sim C20 \\sim C19 \\sim C21: within 3.8A with sigma of 0.04 and
sigma for terminal atoms of 0.08
Uanis(C21) \\sim Ueq: with sigma of 0.001 and sigma for terminal atoms of 0.002
5.a Secondary CH2 refined with riding coordinates:
 C8(H8A,H8B)
5.b Aromatic/amide H refined with riding coordinates:
 C3(H3), C5(H5), C7(H7), C10(H10), C11(H11), C13(H13), C14(H14), C16(H16),
 C19(H19)
5.c Idealised Me refined as rotating group:
 C17(H17A,H17B,H17C), C18(H18A,H18B,H18C), C20(H20A,H20B,H20C), C21(H21A,H21B,
 H21C)
;
_olex2_submission_special_instructions 'No special instructions were received'

loop_
_space_group_symop_operation_xyz
'x, y, z'
'-x, y, -z+1/2'
'x+1/2, y+1/2, z'
'-x+1/2, y+1/2, -z+1/2'
'-x, -y, -z'
'x, -y, z-1/2'
'-x+1/2, -y+1/2, -z'
'x+1/2, -y+1/2, z-1/2'

loop_
_atom_site_label
_atom_site_type_symbol
_atom_site_fract_x
_atom_site_fract_y
_atom_site_fract_z
_atom_site_U_iso_or_equiv
_atom_site_adp_type
_atom_site_occupancy
_atom_site_site_symmetry_order
_atom_site_calc_flag
_atom_site_refinement_flags_posn
_atom_site_refinement_flags_adp
C1 C 0.2766(2) 0.1656(4) 0.3355(5) 0.0213(13) Uani 1 1 d . .
C2 C 0.2946(2) 0.1047(4) 0.2590(5) 0.0213(13) Uani 1 1 d . .
C3 C 0.2639(2) 0.0418(4) 0.2027(5) 0.0213(13) Uani 1 1 d . .
H3 H 0.231577 0.040156 0.208673 0.026 Uiso 1 1 calc R .
C4 C 0.2809(2) -0.0191(4) 0.1373(5) 0.0220(13) Uani 1 1 d . .
C5 C 0.3284(2) -0.0143(4) 0.1261(5) 0.0230(13) Uani 1 1 d . .
H5 H 0.339794 -0.054439 0.081903 0.028 Uiso 1 1 calc R .
C6 C 0.3595(2) 0.0504(4) 0.1804(5) 0.0231(13) Uani 1 1 d . .
C7 C 0.3426(2) 0.1084(4) 0.2480(5) 0.0246(14) Uani 1 1 d . .
H7 H 0.363483 0.150054 0.286266 0.029 Uiso 1 1 calc R .
C8 C 0.4111(2) 0.0530(4) 0.1658(6) 0.0309(16) Uani 1 1 d . .
H8A H 0.432381 0.031364 0.226580 0.037 Uiso 1 1 calc R .
H8B H 0.415256 0.013788 0.109448 0.037 Uiso 1 1 calc R .
C9 C 0.4646(3) 0.1624(5) 0.1131(7) 0.0398(19) Uani 1 1 d . .
C10 C 0.4964(2) 0.0953(5) 0.0940(6) 0.0315(16) Uani 1 1 d . .
H10 H 0.490456 0.033629 0.105087 0.038 Uiso 1 1 calc R .
C11 C 0.5376(2) 0.1216(5) 0.0580(5) 0.0292(15) Uani 1 1 d . .
H11 H 0.559319 0.076682 0.046005 0.035 Uiso 1 1 calc R .
C12 C 0.5470(2) 0.2117(4) 0.0396(6) 0.0293(15) Uani 1 1 d . .
C13 C 0.5147(3) 0.2783(5) 0.0591(9) 0.060(3) Uani 1 1 d . .
H13 H 0.520445 0.339850 0.046685 0.073 Uiso 1 1 calc R .
C14 C 0.4742(3) 0.2541(6) 0.0967(10) 0.073(4) Uani 1 1 d . .
H14 H 0.453176 0.299391 0.111145 0.087 Uiso 1 1 calc R .
C15 C 0.4087(2) 0.2385(5) 0.4994(5) 0.0284(15) Uani 1 1 d . .
C16 C 0.3361(4) 0.2492(9) 0.7983(8) 0.084(4) Uani 1 1 d . .
H16 H 0.325879 0.309701 0.802115 0.100 Uiso 1 1 calc R .
C17 C 0.3583(8) 0.1066(9) 0.8870(12) 0.146(8) Uani 1 1 d . .
H17A H 0.373233 0.097210 0.828957 0.219 Uiso 1 1 calc GR .
H17B H 0.333248 0.061795 0.886601 0.219 Uiso 1 1 calc GR .
H17C H 0.381999 0.099996 0.947968 0.219 Uiso 1 1 calc GR .
C18 C 0.3236(8) 0.243(2) 0.9704(10) 0.240(16) Uani 1 1 d . .
H18A H 0.321643 0.307645 0.958523 0.360 Uiso 1 1 calc GR .
H18B H 0.347084 0.230222 1.030595 0.360 Uiso 1 1 calc GR .
H18C H 0.292735 0.219796 0.979208 0.360 Uiso 1 1 calc GR .
C19 C 0.3453(5) 0.4905(6) 0.6561(8) 0.077(3) Uani 1 1 d D U
H19 H 0.316343 0.506861 0.614646 0.092 Uiso 1 1 calc R .
C20 C 0.3499(6) 0.6441(7) 0.7262(10) 0.118(5) Uani 1 1 d D U
H20A H 0.368094 0.686347 0.693091 0.177 Uiso 1 1 calc GR .
H20B H 0.353256 0.660292 0.796635 0.177 Uiso 1 1 calc GR .
H20C H 0.316488 0.647084 0.694532 0.177 Uiso 1 1 calc GR .
C21 C 0.4151(6) 0.5337(15) 0.7793(15) 0.176(6) Uani 1 1 d D U
H21A H 0.411266 0.499532 0.838526 0.264 Uiso 1 1 calc GR .
H21B H 0.431927 0.590081 0.799618 0.264 Uiso 1 1 calc GR .
H21C H 0.433381 0.497950 0.739463 0.264 Uiso 1 1 calc GR .
C22 C 0.2484(2) 0.0899(4) 0.5802(5) 0.0209(13) Uani 1 1 d . .
N1 N 0.3381(4) 0.1965(9) 0.8831(6) 0.102(4) Uani 1 1 d . .
N2 N 0.3671(4) 0.5548(6) 0.7178(8) 0.095(3) Uani 1 1 d D U
O1 O 0.30564(16) 0.2230(3) 0.3834(4) 0.0265(10) Uani 1 1 d . .
O2 O 0.23367(16) 0.1538(3) 0.3462(3) 0.0276(10) Uani 1 1 d . .
O3 O 0.38522(16) 0.1776(3) 0.5363(4) 0.0333(11) Uani 1 1 d . .
O4 O 0.39524(17) 0.3219(3) 0.4936(4) 0.0326(11) Uani 1 1 d . .
O5 O 0.26691(15) 0.1622(3) 0.5522(3) 0.0212(9) Uani 1 1 d . .
O7 O 0.29611(16) 0.4241(3) 0.4423(4) 0.0285(10) Uani 1 1 d . .
O8 O 0.3590(2) 0.4134(4) 0.6479(4) 0.0486(14) Uani 1 1 d . U
O9 O 0.3465(2) 0.2245(4) 0.7172(4) 0.0463(14) Uani 1 1 d . .
O10 O 0.42207(18) 0.1456(3) 0.1454(5) 0.0469(15) Uani 1 1 d . .
Eu1 Eu 0.31922(2) 0.28815(2) 0.54872(2) 0.01647(12) Uani 1 1 d . .

loop_
_atom_site_aniso_label
_atom_site_aniso_U_11
_atom_site_aniso_U_22
_atom_site_aniso_U_33
_atom_site_aniso_U_23
_atom_site_aniso_U_13
_atom_site_aniso_U_12
C1 0.019(3) 0.023(3) 0.024(3) -0.003(3) 0.009(3) 0.000(2)
C2 0.018(3) 0.018(3) 0.031(3) -0.004(3) 0.015(3) -0.003(2)
C3 0.016(3) 0.022(3) 0.029(3) -0.006(3) 0.012(3) -0.002(2)
C4 0.020(3) 0.018(3) 0.031(3) -0.001(3) 0.014(3) -0.005(2)
C5 0.027(3) 0.017(3) 0.030(3) -0.005(3) 0.019(3) -0.001(3)
C6 0.018(3) 0.021(3) 0.035(4) -0.007(3) 0.017(3) -0.003(2)
C7 0.023(3) 0.019(3) 0.035(4) -0.006(3) 0.015(3) -0.007(2)
C8 0.021(3) 0.027(3) 0.050(4) -0.010(3) 0.021(3) -0.007(3)
C9 0.028(4) 0.029(4) 0.072(5) -0.013(4) 0.035(4) -0.009(3)
C10 0.027(4) 0.024(3) 0.048(4) -0.004(3) 0.019(3) -0.008(3)
C11 0.023(3) 0.028(3) 0.041(4) -0.005(3) 0.017(3) 0.000(3)
C12 0.019(3) 0.031(4) 0.043(4) -0.002(3) 0.018(3) -0.005(3)
C13 0.049(5) 0.026(4) 0.122(9) -0.010(5) 0.055(6) -0.010(4)
C14 0.051(6) 0.026(4) 0.162(11) -0.008(5) 0.072(7) -0.001(4)
C15 0.022(3) 0.028(3) 0.038(4) 0.001(3) 0.012(3) 0.005(3)
C16 0.085(8) 0.106(9) 0.058(7) 0.008(6) 0.009(6) 0.055(7)
C17 0.27(2) 0.065(9) 0.100(11) -0.001(8) 0.013(13) 0.033(12)
C18 0.20(2) 0.48(4) 0.035(8) -0.007(15) 0.017(10) 0.18(3)
C19 0.135(9) 0.042(5) 0.069(6) -0.015(4) 0.062(6) -0.018(5)
C20 0.226(14) 0.044(5) 0.107(10) -0.021(6) 0.087(10) -0.022(7)
C21 0.175(6) 0.176(7) 0.176(7) -0.002(2) 0.029(2) -0.001(2)
C22 0.021(3) 0.019(3) 0.026(3) -0.003(2) 0.014(3) 0.002(2)
N1 0.118(9) 0.158(11) 0.028(4) 0.018(5) 0.014(5) 0.049(8)
N2 0.135(8) 0.055(5) 0.106(7) -0.040(5) 0.053(6) -0.024(5)
O1 0.026(2) 0.024(2) 0.033(3) -0.0073(19) 0.018(2) -0.0038(19)
O2 0.023(2) 0.030(2) 0.034(3) -0.010(2) 0.016(2) -0.0006(19)
O3 0.021(2) 0.028(2) 0.057(3) 0.009(2) 0.026(2) 0.007(2)
O4 0.028(3) 0.023(2) 0.053(3) 0.000(2) 0.023(2) 0.0040(19)
O5 0.025(2) 0.016(2) 0.026(2) 0.0045(17) 0.0119(18) 0.0012(17)
O7 0.020(2) 0.020(2) 0.047(3) 0.008(2) 0.010(2) 0.0034(18)
O8 0.042(3) 0.046(3) 0.062(4) -0.026(3) 0.021(3) -0.014(3)
O9 0.054(4) 0.050(3) 0.032(3) -0.008(2) 0.000(3) 0.025(3)
O10 0.031(3) 0.027(3) 0.095(5) -0.011(3) 0.044(3) -0.009(2)
Eu1 0.01346(18) 0.01416(17) 0.02457(19) -0.00223(11) 0.01076(12) 0.00202(10)

loop_
_atom_type_symbol
_atom_type_description
_atom_type_scat_dispersion_real
_atom_type_scat_dispersion_imag
_atom_type_scat_source
C C 0.0033 0.0016 'International Tables Vol C Tables 4.2.6.8 and 6.1.1.4'
H H 0.0000 0.0000 'International Tables Vol C Tables 4.2.6.8 and 6.1.1.4'
Eu Eu -0.1578 3.6682 'International Tables Vol C Tables 4.2.6.8 and 6.1.1.4'
N N 0.0061 0.0033 'International Tables Vol C Tables 4.2.6.8 and 6.1.1.4'
O O 0.0106 0.0060 'International Tables Vol C Tables 4.2.6.8 and 6.1.1.4'

loop_
_geom_angle_atom_site_label_1
_geom_angle_atom_site_label_2
_geom_angle_atom_site_label_3
_geom_angle
_geom_angle_site_symmetry_1
_geom_angle_site_symmetry_3
O1 C1 C2 117.7(5) . .
O2 C1 C2 116.7(5) . .
O2 C1 O1 125.6(6) . .
C3 C2 C1 120.1(5) . .
C3 C2 C7 119.4(6) . .
C7 C2 C1 120.4(5) . .
C2 C3 C4 120.6(6) . .
C3 C4 C22 120.8(5) . 6
C5 C4 C3 119.5(6) . .
C5 C4 C22 119.7(5) . 6
C4 C5 C6 120.5(6) . .
C5 C6 C8 118.6(5) . .
C7 C6 C5 119.5(6) . .
C7 C6 C8 121.9(6) . .
C6 C7 C2 120.4(6) . .
O10 C8 C6 107.4(5) . .
C10 C9 C14 119.9(6) . .
O10 C9 C10 124.7(6) . .
O10 C9 C14 115.4(6) . .
C9 C10 C11 118.9(6) . .
C12 C11 C10 121.9(6) . .
C11 C12 C13 118.5(6) . .
C11 C12 C15 121.0(6) . 2_655
C13 C12 C15 120.4(6) . 2_655
C14 C13 C12 120.6(7) . .
C13 C14 C9 120.2(7) . .
C12 C15 Eu1 173.2(5) 2_655 .
O3 C15 C12 119.3(6) . 2_655
O3 C15 O4 121.4(6) . .
O3 C15 Eu1 61.9(3) . .
O4 C15 C12 119.2(6) . 2_655
O4 C15 Eu1 59.9(3) . .
O9 C16 N1 126.3(11) . .
O8 C19 N2 126.9(12) . .
C4 C22 Eu1 173.3(4) 6_556 7_556
O5 C22 C4 118.7(5) . 6_556
O5 C22 Eu1 65.1(3) . 7_556
O7 C22 C4 120.2(5) 7_556 6_556
O7 C22 O5 121.0(6) 7_556 .
O7 C22 Eu1 56.0(3) 7_556 7_556
C16 N1 C17 120.1(11) . .
C16 N1 C18 115.6(14) . .
C17 N1 C18 123.9(13) . .
C19 N2 C20 125.4(12) . .
C19 N2 C21 118.2(12) . .
C20 N2 C21 116.3(12) . .
C1 O1 Eu1 135.8(4) . .
C1 O2 Eu1 137.7(4) . 7_556
C15 O3 Eu1 91.6(4) . .
C15 O4 Eu1 93.4(4) . .
C22 O5 Eu1 89.3(4) . 7_556
C22 O5 Eu1 161.5(4) . .
Eu1 O5 Eu1 107.23(15) . 7_556
C22 O7 Eu1 98.9(4) 7_556 .
C19 O8 Eu1 129.4(7) . .
C16 O9 Eu1 128.5(6) . .
C9 O10 C8 117.7(5) . .
C15 Eu1 C22 122.13(18) . 7_556
C15 Eu1 Eu1 135.11(14) . 7_556
C22 Eu1 Eu1 59.27(12) 7_556 7_556
O1 Eu1 C15 71.08(18) . .
O1 Eu1 C22 73.50(16) . 7_556
O1 Eu1 O2 132.89(15) . 7_556
O1 Eu1 O3 70.93(17) . .
O1 Eu1 O4 78.30(16) . .
O1 Eu1 O5 70.06(14) . 7_556
O1 Eu1 O7 78.47(16) . .
O1 Eu1 O8 142.69(17) . .
O1 Eu1 O9 133.12(17) . .
O1 Eu1 Eu1 67.02(11) . 7_556
O2 Eu1 C15 156.00(18) 7_556 .
O2 Eu1 C22 73.90(16) 7_556 7_556
O2 Eu1 O3 145.61(16) 7_556 .
O2 Eu1 O4 141.88(15) 7_556 .
O2 Eu1 O5 65.81(14) 7_556 7_556
O2 Eu1 O7 85.96(16) 7_556 .
O2 Eu1 O8 71.67(17) 7_556 .
O2 Eu1 O9 73.28(17) 7_556 .
O2 Eu1 Eu1 67.33(11) 7_556 7_556
O3 Eu1 C15 26.52(17) . .
O3 Eu1 C22 140.06(16) . 7_556
O3 Eu1 O5 140.17(15) . 7_556
O3 Eu1 Eu1 119.48(12) . 7_556
O4 Eu1 C15 26.68(18) . .
O4 Eu1 C22 102.33(16) . 7_556
O4 Eu1 O3 53.11(15) . .
O4 Eu1 O5 124.34(15) . 7_556
O4 Eu1 O7 79.44(15) . .
O4 Eu1 Eu1 143.93(12) . 7_556
O5 Eu1 C15 136.54(17) 7_556 .
O5 Eu1 C15 113.36(17) . .
O5 Eu1 C22 25.54(15) 7_556 7_556
O5 Eu1 C22 98.05(16) . 7_556
O5 Eu1 O1 73.45(14) . .
O5 Eu1 O2 78.52(14) . 7_556
O5 Eu1 O3 88.78(15) . .
O5 Eu1 O4 138.53(14) . .
O5 Eu1 O5 72.77(15) . 7_556
O5 Eu1 O7 122.50(15) . .
O5 Eu1 O8 143.77(17) . .
O5 Eu1 O9 77.14(18) . .
O5 Eu1 Eu1 38.87(10) . 7_556
O5 Eu1 Eu1 33.91(9) 7_556 7_556
O7 Eu1 C15 102.91(17) . .
O7 Eu1 C22 25.07(16) . 7_556
O7 Eu1 O3 127.09(15) . .
O7 Eu1 O5 50.58(13) . 7_556
O7 Eu1 Eu1 84.07(10) . 7_556
O8 Eu1 C15 88.69(19) . .
O8 Eu1 C22 93.09(19) . 7_556
O8 Eu1 O3 104.33(18) . .
O8 Eu1 O4 70.68(17) . .
O8 Eu1 O5 111.39(17) . 7_556
O8 Eu1 O7 75.95(19) . .
O8 Eu1 O9 75.0(2) . .
O8 Eu1 Eu1 135.30(13) . 7_556
O9 Eu1 C15 88.7(2) . .
O9 Eu1 C22 147.13(17) . 7_556
O9 Eu1 O3 72.77(17) . .
O9 Eu1 O4 102.24(19) . .
O9 Eu1 O5 132.84(17) . 7_556
O9 Eu1 O7 148.33(17) . .
O9 Eu1 Eu1 108.46(15) . 7_556

loop_
_geom_bond_atom_site_label_1
_geom_bond_atom_site_label_2
_geom_bond_distance
_geom_bond_site_symmetry_2
C1 C2 1.511(8) .
C1 O1 1.261(7) .
C1 O2 1.257(7) .
C2 C3 1.384(8) .
C2 C7 1.391(9) .
C3 C4 1.391(8) .
C4 C5 1.379(8) .
C4 C22 1.492(8) 6
C5 C6 1.395(9) .
C6 C7 1.385(8) .
C6 C8 1.506(8) .
C8 O10 1.419(8) .
C9 C10 1.381(10) .
C9 C14 1.385(11) .
C9 O10 1.372(8) .
C10 C11 1.391(9) .
C11 C12 1.368(9) .
C12 C13 1.387(10) .
C12 C15 1.492(9) 2_655
C13 C14 1.378(11) .
C15 O3 1.260(8) .
C15 O4 1.269(8) .
C15 Eu1 2.820(6) .
C16 N1 1.363(15) .
C16 O9 1.231(12) .
C17 N1 1.424(17) .
C18 N1 1.470(18) .
C19 N2 1.322(11) .
C19 O8 1.198(11) .
C20 N2 1.398(12) .
C21 N2 1.482(14) .
C22 O5 1.260(7) .
C22 O7 1.254(8) 7_556
C22 Eu1 2.924(6) 7_556
O1 Eu1 2.373(5) .
O2 Eu1 2.388(4) 7_556
O3 Eu1 2.489(4) .
O4 Eu1 2.444(4) .
O5 Eu1 2.359(4) .
O5 Eu1 2.653(4) 7_556
O7 Eu1 2.454(4) .
O8 Eu1 2.405(5) .
O9 Eu1 2.428(5) .
Eu1 Eu1 4.0383(9) 7_556
